data_2219428
loop_
_publ_author_name
'Zou, Zhi-Hong'
'Wang, Qi-Yuan'
'Li, Zhong-Shu'

_publ_section_title
;
 (<i>RS</i>)-<i>N</i>-[(4-Chlorophenyl)(phenyl)methyl]formamide
;
_journal_coeditor_code RZ2236
_journal_issue 9
_journal_name_full 'Acta Crystallographica Section E'
_journal_page_first o1698
_journal_paper_doi 10.1107/S1600536808024124
_journal_volume 64
_journal_year 2008
_chemical_formula_iupac 'C14 H12 Cl N O'
_chemical_formula_moiety 'C14 H12 Cl N O'
_chemical_formula_sum 'C14 H12 Cl N O'
_chemical_formula_weight 245.70
_chemical_melting_point 397(2)
_chemical_name_systematic
;
(<i>RS</i>)-<i>N</i>-[(4-Chlorophenyl)(phenyl)methyl]formamide
;
_space_group_IT_number 14
_symmetry_cell_setting monoclinic
_symmetry_space_group_name_Hall '-P 2ybc'
_symmetry_space_group_name_H-M 'P 1 21/c 1'
_atom_sites_solution_hydrogens geom
_atom_sites_solution_primary direct
_atom_sites_solution_secondary difmap
_audit_creation_method SHELXL-97
_cell_angle_alpha 90.00
_cell_angle_beta 111.538(12)
_cell_angle_gamma 90.00
_cell_formula_units_Z 8
_cell_length_a 16.830(4)
_cell_length_b 9.6318(12)
_cell_length_c 16.683(4)
_cell_measurement_reflns_used 3463
_cell_measurement_temperature 293(2)
_cell_measurement_theta_max 27.3833
_cell_measurement_theta_min 2.5779
_cell_volume 2515.5(9)
_computing_cell_refinement 'CrystalClear (Rigaku, 2005)'
_computing_data_collection 'CrystalClear (Rigaku, 2005)'
_computing_data_reduction 'CrystalClear (Rigaku, 2005)'
_computing_molecular_graphics 'SHELXTL/PC (Sheldrick, 2008)'
_computing_publication_material 'SHELXTL/PC (Sheldrick, 2008)'
_computing_structure_refinement 'SHELXL97 (Sheldrick, 2008)'
_computing_structure_solution 'SHELXS97 (Sheldrick, 2008)'
_diffrn_ambient_temperature 293(2)
_diffrn_detector_area_resol_mean 8.192
_diffrn_measured_fraction_theta_full 0.998
_diffrn_measured_fraction_theta_max 0.998
_diffrn_measurement_device_type 'Rigaku Scxmini CCD area-detector'
_diffrn_measurement_method 'Thin-slice \w'
_diffrn_radiation_monochromator graphite
_diffrn_radiation_source 'fine-focus sealed tube'
_diffrn_radiation_type MoK\a
_diffrn_radiation_wavelength 0.71073
_diffrn_reflns_av_R_equivalents 0.0786
_diffrn_reflns_av_sigmaI/netI 0.0523
_diffrn_reflns_limit_h_max 19
_diffrn_reflns_limit_h_min -20
_diffrn_reflns_limit_k_max 11
_diffrn_reflns_limit_k_min -11
_diffrn_reflns_limit_l_max 19
_diffrn_reflns_limit_l_min -19
_diffrn_reflns_number 20642
_diffrn_reflns_theta_full 25.00
_diffrn_reflns_theta_max 25.00
_diffrn_reflns_theta_min 2.94
_diffrn_standards_number 0
_exptl_absorpt_coefficient_mu 0.286
_exptl_absorpt_correction_T_max 0.940
_exptl_absorpt_correction_T_min 0.852
_exptl_absorpt_correction_type multi-scan
_exptl_absorpt_process_details '(CrystalClear; Rigaku, 2005)'
_exptl_crystal_colour colourless
_exptl_crystal_density_diffrn 1.297
_exptl_crystal_density_method 'not measured'
_exptl_crystal_description prism
_exptl_crystal_F_000 1024
_exptl_crystal_size_max 0.2500
_exptl_crystal_size_mid 0.2000
_exptl_crystal_size_min 0.2000
_refine_diff_density_max 0.727
_refine_diff_density_min -0.359
_refine_ls_extinction_method none
_refine_ls_goodness_of_fit_ref 1.060
_refine_ls_hydrogen_treatment constr
_refine_ls_matrix_type full
_refine_ls_number_parameters 307
_refine_ls_number_reflns 4421
_refine_ls_number_restraints 72
_refine_ls_restrained_S_all 1.072
_refine_ls_R_factor_all 0.1328
_refine_ls_R_factor_gt 0.0745
_refine_ls_shift/su_max 0.000
_refine_ls_shift/su_mean 0.000
_refine_ls_structure_factor_coef Fsqd
_refine_ls_weighting_details 'calc w=1/[\s^2^(Fo^2^)+(0.0904P)^2^+0.5905P] where P=(Fo^2^+2Fc^2^)/3'
_refine_ls_weighting_scheme calc
_refine_ls_wR_factor_gt 0.1757
_refine_ls_wR_factor_ref 0.2022
_reflns_number_gt 2499
_reflns_number_total 4421
_reflns_threshold_expression I>2\s(I)
_cod_data_source_file rz2236.cif
_cod_data_source_block I
_cod_original_cell_volume 2515.6(9)
_cod_original_sg_symbol_H-M 'P 21/c'
_cod_database_code 2219428
_cod_database_fobs_code 2219428

loop_
_symmetry_equiv_pos_as_xyz
'x, y, z'
'-x, y+1/2, -z+1/2'
'-x, -y, -z'
'x, -y-1/2, z-1/2'

loop_
_atom_site_type_symbol
_atom_site_label
_atom_site_fract_x
_atom_site_fract_y
_atom_site_fract_z
_atom_site_U_iso_or_equiv
_atom_site_adp_type
_atom_site_calc_flag
_atom_site_refinement_flags
_atom_site_occupancy
Cl Cl1 0.01712(8) 0.62109(17) 0.23035(11) 0.1079(6) Uani d . 1
N N1 0.38686(18) 0.7588(3) 0.49582(19) 0.0507(8) Uani d . 1
H H1A 0.3933 0.8195 0.4609 0.061 Uiso calc R 1
O O1 0.43270(19) 0.6899(3) 0.63510(18) 0.0748(9) Uani d . 1
C C1 0.1291(3) 0.8461(5) 0.4650(3) 0.0799(8) Uani d U 1
H H1B 0.1094 0.9371 0.4604 0.096 Uiso calc R 1
C C2 0.0808(3) 0.7419(5) 0.4757(3) 0.0792(8) Uani d U 1
C C3 0.1074(3) 0.6102(5) 0.4809(3) 0.0794(7) Uani d U 1
H H3A 0.0732 0.5389 0.4879 0.095 Uiso calc R 1
C C4 0.1864(3) 0.5799(5) 0.4758(3) 0.0767(7) Uani d U 1
H H4A 0.2042 0.4880 0.4789 0.092 Uiso calc R 1
C C5 0.2386(3) 0.6838(5) 0.4664(3) 0.0734(7) Uani d U 1
C C6 0.2087(3) 0.8181(5) 0.4607(3) 0.0768(7) Uani d U 1
H H6A 0.2421 0.8908 0.4540 0.092 Uiso calc R 1
C C7 0.3235(2) 0.6486(4) 0.4612(2) 0.0495(10) Uani d . 1
H H7A 0.3450 0.5663 0.4972 0.059 Uiso calc R 1
C C8 0.4345(2) 0.7687(4) 0.5785(3) 0.0556(10) Uani d . 1
H H8A 0.4728 0.8424 0.5951 0.067 Uiso calc R 1
C C9 0.3201(2) 0.6125(4) 0.3711(2) 0.0497(9) Uani d . 1
C C10 0.3871(3) 0.5419(4) 0.3602(3) 0.0613(11) Uani d . 1
H H10A 0.4330 0.5137 0.4086 0.074 Uiso calc R 1
C C11 0.3875(3) 0.5125(4) 0.2798(3) 0.0693(12) Uani d . 1
H H11A 0.4334 0.4654 0.2741 0.083 Uiso calc R 1
C C12 0.3200(3) 0.5526(5) 0.2079(3) 0.0680(12) Uani d . 1
H H12A 0.3208 0.5340 0.1535 0.082 Uiso calc R 1
C C13 0.2516(3) 0.6198(5) 0.2156(3) 0.0685(12) Uani d . 1
H H13A 0.2057 0.6455 0.1666 0.082 Uiso calc R 1
C C14 0.2510(3) 0.6495(4) 0.2969(3) 0.0591(11) Uani d . 1
H H14A 0.2042 0.6944 0.3021 0.071 Uiso calc R 1
C C15 -0.3219(2) 0.6980(3) 0.3572(2) 0.0422(8) Uani d . 1
C C16 -0.3975(3) 0.7165(5) 0.3709(3) 0.0633(12) Uani d . 1
H H16A -0.4486 0.6870 0.3292 0.076 Uiso calc R 1
C C17 -0.3984(3) 0.7773(5) 0.4448(3) 0.0763(14) Uani d . 1
H H17A -0.4501 0.7885 0.4524 0.092 Uiso calc R 1
C C18 -0.3243(3) 0.8218(5) 0.5075(3) 0.0727(13) Uani d . 1
H H18A -0.3252 0.8628 0.5576 0.087 Uiso calc R 1
C C19 -0.2489(3) 0.8050(4) 0.4951(3) 0.0650(12) Uani d . 1
H H19A -0.1982 0.8354 0.5370 0.078 Uiso calc R 1
C C20 -0.2474(2) 0.7433(4) 0.4207(2) 0.0520(10) Uani d . 1
H H20A -0.1955 0.7322 0.4134 0.062 Uiso calc R 1
C C21 -0.3933(2) 0.4215(4) 0.1961(3) 0.0481(9) Uani d . 1
H H21A -0.4162 0.3342 0.1977 0.058 Uiso calc R 1
C C22 -0.3231(2) 0.6294(4) 0.2750(2) 0.0419(8) Uani d . 1
H H22A -0.3616 0.6838 0.2268 0.050 Uiso calc R 1
C C23 -0.2370(2) 0.6242(4) 0.2647(2) 0.0433(9) Uani d . 1
C C24 -0.1850(3) 0.5092(4) 0.2863(3) 0.0621(11) Uani d . 1
H H24A -0.2026 0.4308 0.3077 0.074 Uiso calc R 1
C C25 -0.1066(3) 0.5083(5) 0.2765(3) 0.0737(13) Uani d . 1
H H25A -0.0721 0.4298 0.2911 0.088 Uiso calc R 1
C C26 -0.0805(3) 0.6240(5) 0.2453(3) 0.0634(12) Uani d . 1
C C27 -0.1291(3) 0.7407(5) 0.2256(3) 0.0660(12) Uani d . 1
H H27A -0.1101 0.8198 0.2062 0.079 Uiso calc R 1
C C28 -0.2075(3) 0.7400(4) 0.2349(2) 0.0553(10) Uani d . 1
H H28A -0.2413 0.8193 0.2208 0.066 Uiso calc R 1
Cl Cl2 -0.01756(10) 0.7788(3) 0.48385(13) 0.1502(9) Uani d . 1
O O2 -0.39511(18) 0.4638(3) 0.12630(16) 0.0611(8) Uani d . 1
N N2 -0.36098(19) 0.4909(3) 0.26976(19) 0.0489(8) Uani d . 1
H H2A -0.3623 0.4534 0.3160 0.059 Uiso calc R 1

loop_
_atom_site_aniso_label
_atom_site_aniso_U_11
_atom_site_aniso_U_22
_atom_site_aniso_U_33
_atom_site_aniso_U_12
_atom_site_aniso_U_13
_atom_site_aniso_U_23
Cl1 0.0730(8) 0.1320(13) 0.1412(13) -0.0120(8) 0.0659(9) -0.0164(10)
N1 0.0546(19) 0.051(2) 0.0450(18) -0.0095(16) 0.0168(15) 0.0059(16)
O1 0.079(2) 0.092(2) 0.0515(17) -0.0125(17) 0.0221(15) 0.0154(17)
C1 0.0672(14) 0.0827(15) 0.0949(16) -0.0086(13) 0.0356(13) -0.0070(14)
C2 0.0665(14) 0.0854(15) 0.0928(16) -0.0105(13) 0.0375(13) -0.0053(14)
C3 0.0674(14) 0.0848(15) 0.0928(15) -0.0139(13) 0.0374(13) -0.0011(14)
C4 0.0661(14) 0.0805(15) 0.0910(15) -0.0132(13) 0.0376(13) -0.0005(14)
C5 0.0638(14) 0.0766(15) 0.0887(15) -0.0119(12) 0.0385(13) -0.0025(14)
C6 0.0653(14) 0.0789(15) 0.0929(16) -0.0101(13) 0.0369(13) -0.0053(14)
C7 0.054(2) 0.045(2) 0.048(2) -0.0030(18) 0.0159(18) 0.0099(18)
C8 0.052(2) 0.065(3) 0.051(2) -0.010(2) 0.021(2) -0.001(2)
C9 0.053(2) 0.036(2) 0.060(2) -0.0040(18) 0.0203(19) 0.0036(19)
C10 0.056(3) 0.051(2) 0.074(3) 0.002(2) 0.020(2) -0.005(2)
C11 0.066(3) 0.059(3) 0.089(3) -0.001(2) 0.036(3) -0.018(3)
C12 0.089(3) 0.060(3) 0.061(3) -0.018(3) 0.035(3) -0.023(2)
C13 0.075(3) 0.066(3) 0.060(3) 0.001(2) 0.019(2) -0.002(2)
C14 0.060(3) 0.058(3) 0.060(3) 0.008(2) 0.023(2) 0.001(2)
C15 0.052(2) 0.0359(19) 0.0396(19) -0.0002(17) 0.0179(17) -0.0014(16)
C16 0.054(3) 0.080(3) 0.059(3) 0.003(2) 0.025(2) -0.011(2)
C17 0.076(3) 0.092(4) 0.072(3) 0.015(3) 0.041(3) -0.010(3)
C18 0.107(4) 0.066(3) 0.053(3) 0.021(3) 0.039(3) -0.007(2)
C19 0.077(3) 0.066(3) 0.049(2) 0.006(2) 0.019(2) -0.011(2)
C20 0.057(2) 0.051(2) 0.049(2) 0.0010(19) 0.0214(19) -0.0039(19)
C21 0.052(2) 0.041(2) 0.055(2) -0.0070(18) 0.0234(19) -0.007(2)
C22 0.049(2) 0.039(2) 0.0384(19) -0.0052(17) 0.0163(16) -0.0016(16)
C23 0.054(2) 0.041(2) 0.0353(18) -0.0042(18) 0.0162(16) -0.0037(17)
C24 0.064(3) 0.047(2) 0.083(3) 0.004(2) 0.037(2) 0.005(2)
C25 0.061(3) 0.061(3) 0.107(4) 0.007(2) 0.040(3) -0.006(3)
C26 0.056(2) 0.075(3) 0.069(3) -0.013(2) 0.035(2) -0.017(3)
C27 0.069(3) 0.074(3) 0.066(3) -0.015(3) 0.037(2) 0.001(2)
C28 0.065(3) 0.047(2) 0.060(2) -0.001(2) 0.029(2) 0.008(2)
Cl2 0.0714(9) 0.235(2) 0.1627(17) -0.0194(12) 0.0645(10) -0.0648(16)
O2 0.086(2) 0.0561(17) 0.0452(16) -0.0077(15) 0.0283(15) -0.0078(14)
N2 0.063(2) 0.0477(19) 0.0403(17) -0.0097(16) 0.0237(15) -0.0029(15)

loop_
_atom_type_symbol
_atom_type_description
_atom_type_scat_dispersion_real
_atom_type_scat_dispersion_imag
_atom_type_scat_source
C C 0.0033 0.0016 'International Tables Vol C Tables 4.2.6.8 and 6.1.1.4'
H H 0.0000 0.0000 'International Tables Vol C Tables 4.2.6.8 and 6.1.1.4'
N N 0.0061 0.0033 'International Tables Vol C Tables 4.2.6.8 and 6.1.1.4'
O O 0.0106 0.0060 'International Tables Vol C Tables 4.2.6.8 and 6.1.1.4'
Cl Cl 0.1484 0.1585 'International Tables Vol C Tables 4.2.6.8 and 6.1.1.4'

loop_
_geom_angle_atom_site_label_1
_geom_angle_atom_site_label_2
_geom_angle_atom_site_label_3
_geom_angle
C8 N1 C7 122.6(3)
C8 N1 H1A 118.7
C7 N1 H1A 118.7
C2 C1 C6 120.1(5)
C2 C1 H1B 119.9
C6 C1 H1B 119.9
C3 C2 C1 120.7(5)
C3 C2 Cl2 119.5(4)
C1 C2 Cl2 119.7(4)
C2 C3 C4 120.0(4)
C2 C3 H3A 120.0
C4 C3 H3A 120.0
C5 C4 C3 121.1(5)
C5 C4 H4A 119.4
C3 C4 H4A 119.4
C4 C5 C6 117.2(4)
C4 C5 C7 120.2(4)
C6 C5 C7 122.6(4)
C5 C6 C1 120.8(4)
C5 C6 H6A 119.6
C1 C6 H6A 119.6
N1 C7 C5 112.6(3)
N1 C7 C9 108.2(3)
C5 C7 C9 114.6(3)
N1 C7 H7A 107.0
C5 C7 H7A 107.0
C9 C7 H7A 107.0
O1 C8 N1 125.9(4)
O1 C8 H8A 117.1
N1 C8 H8A 117.1
C10 C9 C14 117.5(4)
C10 C9 C7 120.3(3)
C14 C9 C7 122.2(3)
C11 C10 C9 121.7(4)
C11 C10 H10A 119.2
C9 C10 H10A 119.2
C12 C11 C10 119.8(4)
C12 C11 H11A 120.1
C10 C11 H11A 120.1
C13 C12 C11 120.5(4)
C13 C12 H12A 119.8
C11 C12 H12A 119.8
C12 C13 C14 119.8(4)
C12 C13 H13A 120.1
C14 C13 H13A 120.1
C13 C14 C9 120.6(4)
C13 C14 H14A 119.7
C9 C14 H14A 119.7
C20 C15 C16 117.5(3)
C20 C15 C22 122.6(3)
C16 C15 C22 119.8(3)
C17 C16 C15 121.3(4)
C17 C16 H16A 119.4
C15 C16 H16A 119.4
C16 C17 C18 120.9(4)
C16 C17 H17A 119.6
C18 C17 H17A 119.6
C19 C18 C17 118.8(4)
C19 C18 H18A 120.6
C17 C18 H18A 120.6
C18 C19 C20 120.7(4)
C18 C19 H19A 119.7
C20 C19 H19A 119.7
C15 C20 C19 120.9(4)
C15 C20 H20A 119.6
C19 C20 H20A 119.6
O2 C21 N2 124.9(3)
O2 C21 H21A 117.6
N2 C21 H21A 117.6
N2 C22 C15 108.2(3)
N2 C22 C23 112.0(3)
C15 C22 C23 114.8(3)
N2 C22 H22A 107.2
C15 C22 H22A 107.2
C23 C22 H22A 107.2
C24 C23 C28 117.7(4)
C24 C23 C22 122.6(3)
C28 C23 C22 119.7(3)
C23 C24 C25 121.1(4)
C23 C24 H24A 119.5
C25 C24 H24A 119.5
C26 C25 C24 119.4(4)
C26 C25 H25A 120.3
C24 C25 H25A 120.3
C27 C26 C25 121.2(4)
C27 C26 Cl1 119.5(3)
C25 C26 Cl1 119.4(4)
C26 C27 C28 118.8(4)
C26 C27 H27A 120.6
C28 C27 H27A 120.6
C27 C28 C23 121.8(4)
C27 C28 H28A 119.1
C23 C28 H28A 119.1
C21 N2 C22 122.3(3)
C21 N2 H2A 118.8
C22 N2 H2A 118.8

loop_
_geom_bond_atom_site_label_1
_geom_bond_atom_site_label_2
_geom_bond_distance
Cl1 C26 1.751(4)
N1 C8 1.320(5)
N1 C7 1.464(4)
N1 H1A 0.8600
O1 C8 1.220(4)
C1 C2 1.345(6)
C1 C6 1.394(6)
C1 H1B 0.9300
C2 C3 1.337(7)
C2 Cl2 1.746(5)
C3 C4 1.394(6)
C3 H3A 0.9300
C4 C5 1.378(6)
C4 H4A 0.9300
C5 C6 1.378(6)
C5 C7 1.502(6)
C6 H6A 0.9300
C7 C9 1.523(5)
C7 H7A 0.9800
C8 H8A 0.9300
C9 C10 1.385(5)
C9 C14 1.397(5)
C10 C11 1.373(6)
C10 H10A 0.9300
C11 C12 1.370(6)
C11 H11A 0.9300
C12 C13 1.367(6)
C12 H12A 0.9300
C13 C14 1.390(6)
C13 H13A 0.9300
C14 H14A 0.9300
C15 C20 1.382(5)
C15 C16 1.385(5)
C15 C22 1.514(5)
C16 C17 1.369(6)
C16 H16A 0.9300
C17 C18 1.371(6)
C17 H17A 0.9300
C18 C19 1.368(6)
C18 H18A 0.9300
C19 C20 1.385(5)
C19 H19A 0.9300
C20 H20A 0.9300
C21 O2 1.224(4)
C21 N2 1.327(4)
C21 H21A 0.9300
C22 N2 1.467(4)
C22 C23 1.521(5)
C22 H22A 0.9800
C23 C24 1.375(5)
C23 C28 1.385(5)
C24 C25 1.387(6)
C24 H24A 0.9300
C25 C26 1.368(6)
C25 H25A 0.9300
C26 C27 1.358(6)
C27 C28 1.385(5)
C27 H27A 0.9300
C28 H28A 0.9300
N2 H2A 0.8600

loop_
_geom_hbond_atom_site_label_D
_geom_hbond_atom_site_label_H
_geom_hbond_atom_site_label_A
_geom_hbond_site_symmetry_A
_geom_hbond_distance_DH
_geom_hbond_distance_HA
_geom_hbond_distance_DA
_geom_hbond_angle_DHA
N1 H1A O2 2 0.86 2.02 2.877(4) 174.0
N2 H2A O1 3_566 0.86 2.16 2.901(4) 143.6
C18 H18A O2 4_576 0.93 2.54 3.368(5) 147.8
C20 H20A Cl2 . 0.93 2.82 3.633(4) 146.1

loop_
_geom_torsion_atom_site_label_1
_geom_torsion_atom_site_label_2
_geom_torsion_atom_site_label_3
_geom_torsion_atom_site_label_4
_geom_torsion
C6 C1 C2 C3 -1.2(8)
C6 C1 C2 Cl2 178.3(4)
C1 C2 C3 C4 0.5(8)
Cl2 C2 C3 C4 -179.0(4)
C2 C3 C4 C5 0.7(7)
C3 C4 C5 C6 -1.1(7)
C3 C4 C5 C7 179.9(4)
C4 C5 C6 C1 0.4(7)
C7 C5 C6 C1 179.3(4)
C2 C1 C6 C5 0.8(8)
C8 N1 C7 C5 85.7(4)
C8 N1 C7 C9 -146.6(3)
C4 C5 C7 N1 -149.9(4)
C6 C5 C7 N1 31.2(6)
C4 C5 C7 C9 85.8(5)
C6 C5 C7 C9 -93.1(5)
C7 N1 C8 O1 0.6(6)
N1 C7 C9 C10 71.5(4)
C5 C7 C9 C10 -161.9(4)
N1 C7 C9 C14 -107.9(4)
C5 C7 C9 C14 18.7(5)
C14 C9 C10 C11 2.0(6)
C7 C9 C10 C11 -177.5(4)
C9 C10 C11 C12 -0.4(7)
C10 C11 C12 C13 -1.1(7)
C11 C12 C13 C14 1.0(7)
C12 C13 C14 C9 0.6(7)
C10 C9 C14 C13 -2.0(6)
C7 C9 C14 C13 177.4(4)
C20 C15 C16 C17 0.0(6)
C22 C15 C16 C17 179.5(4)
C15 C16 C17 C18 0.0(7)
C16 C17 C18 C19 0.2(7)
C17 C18 C19 C20 -0.4(7)
C16 C15 C20 C19 -0.1(6)
C22 C15 C20 C19 -179.7(4)
C18 C19 C20 C15 0.4(6)
C20 C15 C22 N2 121.4(4)
C16 C15 C22 N2 -58.2(4)
C20 C15 C22 C23 -4.5(5)
C16 C15 C22 C23 176.0(3)
N2 C22 C23 C24 -26.9(5)
C15 C22 C23 C24 97.0(4)
N2 C22 C23 C28 155.0(3)
C15 C22 C23 C28 -81.1(4)
C28 C23 C24 C25 -1.5(6)
C22 C23 C24 C25 -179.6(4)
C23 C24 C25 C26 0.3(7)
C24 C25 C26 C27 1.5(7)
C24 C25 C26 Cl1 -178.3(3)
C25 C26 C27 C28 -2.0(7)
Cl1 C26 C27 C28 177.8(3)
C26 C27 C28 C23 0.8(6)
C24 C23 C28 C27 0.9(6)
C22 C23 C28 C27 179.1(3)
O2 C21 N2 C22 0.0(6)
C15 C22 N2 C21 160.2(3)
C23 C22 N2 C21 -72.3(4)

loop_
_cod_related_entry_id
_cod_related_entry_database
_cod_related_entry_code
1 ChemSpider 8552678
